data_7241452
loop_
_publ_author_name
'Yu, Zhe'
'Wang, Tianhua'
'Wang, Guanjun'
'Xu, Kai'
'Cui, Qingtang'
'Cao, Lifeng'
'Teng, Bing'

_publ_section_title
;
 Synthesis, growth, structure analysis and performance characterization of
 DOST crystal: a nonlinear functional material with a wide range of
 applications
;
_journal_name_full CrystEngComm
_journal_paper_doi 10.1039/D0CE01243B
_journal_year 2020
_chemical_formula_moiety 'C7 H7 O3 S, C16 H18 N O2'
_chemical_formula_sum 'C23 H25 N O5 S'
_chemical_formula_weight 427.50
_chemical_name_systematic DOST
_space_group_crystal_system monoclinic
_space_group_IT_number 4
_space_group_name_Hall 'P 2yb'
_space_group_name_H-M_alt 'P 1 21 1'
_atom_sites_solution_hydrogens mixed
_atom_sites_solution_primary iterative
_audit_creation_date 2020-08-19
_audit_creation_method
;
Olex2 1.2
(compiled 2018.05.29 svn.r3508 for OlexSys, GUI svn.r5506)
;
_audit_update_record
;
2020-08-20 deposited with the CCDC.	2020-10-27 downloaded from the CCDC.
;
_cell_angle_alpha 90
_cell_angle_beta 116.004(3)
_cell_angle_gamma 90
_cell_formula_units_Z 2
_cell_length_a 6.9033(7)
_cell_length_b 21.7637(19)
_cell_length_c 7.8394(6)
_cell_measurement_temperature 260(2)
_cell_volume 1058.57(17)
_computing_molecular_graphics 'Olex2 (Dolomanov et al., 2009)'
_computing_publication_material 'Olex2 (Dolomanov et al., 2009)'
_computing_structure_refinement 'ShelXL (Sheldrick, 2015)'
_computing_structure_solution 'olex2.solve (Bourhis et al., 2015)'
_diffrn_ambient_temperature 260.0
_diffrn_measured_fraction_theta_full 0.997
_diffrn_measured_fraction_theta_max 0.995
_diffrn_radiation_type MoK\a
_diffrn_radiation_wavelength 0.71073
_diffrn_reflns_av_R_equivalents 0.0601
_diffrn_reflns_av_unetI/netI 0.0738
_diffrn_reflns_Laue_measured_fraction_full 0.997
_diffrn_reflns_Laue_measured_fraction_max 0.995
_diffrn_reflns_limit_h_max 8
_diffrn_reflns_limit_h_min -8
_diffrn_reflns_limit_k_max 28
_diffrn_reflns_limit_k_min -28
_diffrn_reflns_limit_l_max 9
_diffrn_reflns_limit_l_min -10
_diffrn_reflns_number 13263
_diffrn_reflns_point_group_measured_fraction_full 0.998
_diffrn_reflns_point_group_measured_fraction_max 0.996
_diffrn_reflns_theta_full 25.242
_diffrn_reflns_theta_max 27.481
_diffrn_reflns_theta_min 2.891
_exptl_absorpt_coefficient_mu 0.188
_exptl_crystal_density_diffrn 1.341
_exptl_crystal_F_000 452
_refine_diff_density_max 0.187
_refine_diff_density_min -0.274
_refine_diff_density_rms 0.049
_refine_ls_abs_structure_details
;
 Refined as a perfect inversion twin.
;
_refine_ls_abs_structure_Flack 0.5
_refine_ls_extinction_method none
_refine_ls_goodness_of_fit_ref 1.054
_refine_ls_hydrogen_treatment mixed
_refine_ls_matrix_type full
_refine_ls_number_parameters 283
_refine_ls_number_reflns 4816
_refine_ls_number_restraints 1
_refine_ls_restrained_S_all 1.054
_refine_ls_R_factor_all 0.0798
_refine_ls_R_factor_gt 0.0499
_refine_ls_shift/su_max 0.000
_refine_ls_shift/su_mean 0.000
_refine_ls_structure_factor_coef Fsqd
_refine_ls_weighting_details 'w=1/[\s^2^(Fo^2^)+(0.0337P)^2^+0.1165P] where P=(Fo^2^+2Fc^2^)/3'
_refine_ls_weighting_scheme calc
_refine_ls_wR_factor_gt 0.0933
_refine_ls_wR_factor_ref 0.1078
_reflns_Friedel_coverage 0.950
_reflns_Friedel_fraction_full 0.999
_reflns_Friedel_fraction_max 0.997
_reflns_number_gt 3574
_reflns_number_total 4816
_reflns_threshold_expression 'I > 2\s(I)'
_cod_data_source_file d0ce01243b1.cif
_cod_data_source_block x1
_cod_original_cell_volume 1058.57(16)
_cod_database_code 7241452
_shelx_shelxl_version_number 2018/3
_shelx_space_group_comment
;
The symmetry employed for this shelxl refinement is uniquely defined
by the following loop, which should always be used as a source of
symmetry information in preference to the above space-group names.
They are only intended as comments.
;
_olex2_refinement_description
;
1. Fixed Uiso
 At 1.2 times of:
  All C(H) groups
 At 1.5 times of:
  All C(H,H,H) groups
2.a Aromatic/amide H refined with riding coordinates:
 C18(H18), C17(H17), C15(H15), C14(H14), C10(H10), C21(H21), C13(H13), C7(H7),
 C6(H6), C3(H3), C4(H4)
2.b Idealised Me refined as rotating group:
 C23(H23A,H23B,H23C), C8(H8A,H8B,H8C), C22(H22A,H22B,H22C), C1(H1A,H1B,H1C)
;
_olex2_submission_special_instructions 'No special instructions were received'

loop_
_space_group_symop_operation_xyz
'x, y, z'
'-x, y+1/2, -z'

loop_
_atom_site_label
_atom_site_type_symbol
_atom_site_fract_x
_atom_site_fract_y
_atom_site_fract_z
_atom_site_U_iso_or_equiv
_atom_site_adp_type
_atom_site_occupancy
_atom_site_site_symmetry_order
_atom_site_calc_flag
_atom_site_refinement_flags_posn
_atom_site_refinement_flags_adp
_atom_site_refinement_flags_occupancy
_atom_site_disorder_assembly
_atom_site_disorder_group
S1 S -0.14580(18) 0.61448(4) 0.20839(14) 0.0350(2) Uani 1 1 d . . . . .
O4 O 1.1121(5) 0.46702(12) 1.7230(4) 0.0416(8) Uani 1 1 d . . . . .
O3 O -0.3130(6) 0.57802(15) 0.2244(4) 0.0547(9) Uani 1 1 d . . . . .
O1 O 0.0377(6) 0.57796(15) 0.2242(4) 0.0552(9) Uani 1 1 d . . . . .
O2 O -0.0849(6) 0.66793(13) 0.3308(4) 0.0471(9) Uani 1 1 d . . . . .
O5 O 1.1750(6) 0.35716(14) 1.8493(4) 0.0540(10) Uani 1 1 d . . . . .
C9 C 0.4706(8) 0.4067(2) 0.4405(7) 0.0436(12) Uani 1 1 d . . . . .
N1 N 0.4317(6) 0.46284(17) 0.3626(5) 0.0333(8) Uani 1 1 d . . . . .
C12 C 0.5849(8) 0.5060(2) 0.6692(6) 0.0374(10) Uani 1 1 d . . . . .
C23 C 1.2143(13) 0.2965(2) 1.9267(8) 0.083(2) Uani 1 1 d . . . . .
H23A H 1.079816 0.275155 1.886896 0.124 Uiso 1 1 calc GR . . . .
H23B H 1.284827 0.298827 2.062711 0.124 Uiso 1 1 calc GR . . . .
H23C H 1.304649 0.274839 1.882458 0.124 Uiso 1 1 calc GR . . . .
C19 C 1.0788(8) 0.3621(2) 1.6560(6) 0.0380(10) Uani 1 1 d . . . . .
C18 C 1.0166(9) 0.3131(2) 1.5325(7) 0.0481(13) Uani 1 1 d . . . . .
H18 H 1.038908 0.272948 1.578041 0.058 Uiso 1 1 calc R . . . .
C17 C 0.9198(9) 0.3246(2) 1.3385(7) 0.0483(13) Uani 1 1 d . . . . .
H17 H 0.878451 0.291465 1.255176 0.058 Uiso 1 1 calc R . . . .
C16 C 0.8827(8) 0.3835(2) 1.2647(6) 0.0390(11) Uani 1 1 d . . . . .
C15 C 0.7802(8) 0.3914(2) 1.0591(7) 0.0407(11) Uani 1 1 d . . . . .
H15 H 0.745295 0.355439 0.987686 0.049 Uiso 1 1 calc R . . . .
C14 C 0.7308(7) 0.4433(2) 0.9617(6) 0.0355(10) Uani 1 1 d . . . . .
H14 H 0.764304 0.479721 1.030668 0.043 Uiso 1 1 calc R . . . .
C11 C 0.6275(7) 0.4483(2) 0.7541(6) 0.0339(10) Uani 1 1 d . . . . .
C10 C 0.5666(8) 0.3980(2) 0.6313(7) 0.0427(11) Uani 1 1 d . . . . .
H10 H 0.591817 0.358383 0.680357 0.051 Uiso 1 1 calc R . . . .
C8 C 0.3261(8) 0.4714(2) 0.1541(6) 0.0451(12) Uani 1 1 d . . . . .
H8A H 0.191823 0.492632 0.117643 0.068 Uiso 1 1 calc GR . . . .
H8B H 0.299686 0.432048 0.092856 0.068 Uiso 1 1 calc GR . . . .
H8C H 0.418327 0.495154 0.116749 0.068 Uiso 1 1 calc GR . . . .
C20 C 1.0431(7) 0.42275(19) 1.5856(6) 0.0326(9) Uani 1 1 d . . . . .
C22 C 1.0819(8) 0.52991(19) 1.6635(6) 0.0418(11) Uani 1 1 d . . . . .
H22A H 1.153931 0.537630 1.585136 0.063 Uiso 1 1 calc GR . . . .
H22B H 1.140687 0.556142 1.772996 0.063 Uiso 1 1 calc GR . . . .
H22C H 0.930681 0.538140 1.592583 0.063 Uiso 1 1 calc GR . . . .
C21 C 0.9463(8) 0.43312(19) 1.3926(6) 0.0334(10) Uani 1 1 d . . . . .
H21 H 0.922823 0.473177 1.346677 0.040 Uiso 1 1 calc R . . . .
C13 C 0.4893(7) 0.5123(2) 0.4771(6) 0.0380(11) Uani 1 1 d . . . . .
H13 H 0.463397 0.551415 0.424106 0.046 Uiso 1 1 calc R . . . .
C1 C -0.5544(10) 0.7069(3) -0.6089(7) 0.0609(15) Uani 1 1 d . . . . .
H1A H -0.690505 0.686671 -0.676428 0.091 Uiso 1 1 calc GR . . . .
H1B H -0.460977 0.696952 -0.666393 0.091 Uiso 1 1 calc GR . . . .
H1C H -0.576371 0.750577 -0.613552 0.091 Uiso 1 1 calc GR . . . .
C2 C -0.4517(8) 0.6857(2) -0.4028(6) 0.0415(11) Uani 1 1 d . . . . .
C7 C -0.5769(8) 0.6751(2) -0.3078(6) 0.0438(11) Uani 1 1 d . . . . .
H7 H -0.724725 0.681975 -0.369284 0.053 Uiso 1 1 calc R . . . .
C6 C -0.4837(7) 0.6543(2) -0.1222(6) 0.0390(10) Uani 1 1 d . . . . .
H6 H -0.569486 0.647572 -0.059797 0.047 Uiso 1 1 calc R . . . .
C5 C -0.2642(7) 0.64332(18) -0.0284(6) 0.0322(9) Uani 1 1 d . . . . .
C3 C -0.2321(8) 0.6752(2) -0.3078(6) 0.0430(11) Uani 1 1 d . . . . .
H3 H -0.146304 0.682487 -0.369788 0.052 Uiso 1 1 calc R . . . .
C4 C -0.1370(8) 0.65402(19) -0.1216(6) 0.0382(10) Uani 1 1 d . . . . .
H4 H 0.010821 0.647081 -0.060052 0.046 Uiso 1 1 calc R . . . .
H9 H 0.438(7) 0.376(2) 0.359(6) 0.036(12) Uiso 1 1 d . . . . .
H12 H 0.627(7) 0.541(2) 0.741(6) 0.036(12) Uiso 1 1 d . . . . .

loop_
_atom_site_aniso_label
_atom_site_aniso_U_11
_atom_site_aniso_U_22
_atom_site_aniso_U_33
_atom_site_aniso_U_23
_atom_site_aniso_U_13
_atom_site_aniso_U_12
S1 0.0423(6) 0.0289(5) 0.0303(5) 0.0011(5) 0.0126(4) 0.0000(5)
O4 0.060(2) 0.0283(16) 0.0295(15) 0.0007(12) 0.0132(15) 0.0000(14)
O3 0.058(2) 0.052(2) 0.052(2) 0.0126(16) 0.0223(17) -0.0138(17)
O1 0.061(2) 0.052(2) 0.053(2) 0.0128(16) 0.0257(18) 0.0276(17)
O2 0.067(2) 0.0369(19) 0.0280(16) -0.0053(13) 0.0119(15) -0.0026(16)
O5 0.087(3) 0.0313(17) 0.0288(17) 0.0066(14) 0.0112(18) 0.0028(18)
C9 0.053(3) 0.037(3) 0.034(3) -0.011(2) 0.013(2) -0.004(2)
N1 0.034(2) 0.040(2) 0.0248(17) -0.0043(15) 0.0112(15) -0.0017(17)
C12 0.047(3) 0.032(2) 0.029(2) -0.0058(19) 0.012(2) -0.003(2)
C23 0.155(7) 0.031(3) 0.036(3) 0.011(2) 0.017(4) 0.010(3)
C19 0.050(3) 0.029(2) 0.032(2) 0.0040(18) 0.015(2) 0.003(2)
C18 0.072(4) 0.027(2) 0.039(3) 0.004(2) 0.019(3) 0.002(2)
C17 0.073(4) 0.031(2) 0.034(3) -0.0059(19) 0.018(3) -0.004(2)
C16 0.045(3) 0.036(3) 0.032(3) 0.0020(19) 0.013(2) 0.000(2)
C15 0.047(3) 0.038(2) 0.034(3) -0.0051(19) 0.015(2) -0.004(2)
C14 0.039(3) 0.036(3) 0.029(2) -0.0044(19) 0.013(2) -0.002(2)
C11 0.030(2) 0.040(2) 0.032(2) -0.0022(19) 0.0146(19) -0.001(2)
C10 0.052(3) 0.029(2) 0.042(3) 0.000(2) 0.016(2) 0.000(2)
C8 0.047(3) 0.060(3) 0.025(2) -0.003(2) 0.012(2) -0.002(2)
C20 0.037(3) 0.029(2) 0.030(2) -0.0016(18) 0.014(2) 0.0005(19)
C22 0.049(3) 0.029(2) 0.045(3) 0.0027(19) 0.018(2) 0.002(2)
C21 0.039(3) 0.026(2) 0.036(2) 0.0037(17) 0.019(2) 0.0014(18)
C13 0.043(3) 0.033(2) 0.036(3) -0.002(2) 0.016(2) -0.001(2)
C1 0.070(4) 0.061(4) 0.042(3) 0.012(3) 0.016(3) 0.004(3)
C2 0.054(3) 0.033(3) 0.032(2) -0.0012(19) 0.014(2) 0.001(2)
C7 0.040(3) 0.047(3) 0.040(3) 0.003(2) 0.013(2) 0.004(2)
C6 0.042(3) 0.040(2) 0.034(2) -0.0018(18) 0.016(2) 0.001(2)
C5 0.040(3) 0.028(2) 0.026(2) -0.0038(16) 0.012(2) -0.0007(19)
C3 0.045(3) 0.049(3) 0.037(2) 0.002(2) 0.020(2) -0.002(2)
C4 0.037(3) 0.040(2) 0.037(2) -0.0027(18) 0.015(2) -0.0012(19)

loop_
_atom_type_symbol
_atom_type_description
_atom_type_scat_dispersion_real
_atom_type_scat_dispersion_imag
_atom_type_scat_source
C C 0.0033 0.0016 'International Tables Vol C Tables 4.2.6.8 and 6.1.1.4'
H H 0.0000 0.0000 'International Tables Vol C Tables 4.2.6.8 and 6.1.1.4'
N N 0.0061 0.0033 'International Tables Vol C Tables 4.2.6.8 and 6.1.1.4'
O O 0.0106 0.0060 'International Tables Vol C Tables 4.2.6.8 and 6.1.1.4'
S S 0.1246 0.1234 'International Tables Vol C Tables 4.2.6.8 and 6.1.1.4'

loop_
_geom_angle_atom_site_label_1
_geom_angle_atom_site_label_2
_geom_angle_atom_site_label_3
_geom_angle
_geom_angle_site_symmetry_1
_geom_angle_site_symmetry_3
_geom_angle_publ_flag
O3 S1 O1 113.0(2) . . ?
O3 S1 C5 105.3(2) . . ?
O1 S1 C5 105.43(18) . . ?
O2 S1 O3 113.1(2) . . ?
O2 S1 O1 113.2(2) . . ?
O2 S1 C5 105.93(19) . . ?
C20 O4 C22 117.8(3) . . ?
C19 O5 C23 116.9(4) . . ?
N1 C9 C10 122.1(4) . . ?
N1 C9 H9 115(3) . . ?
C10 C9 H9 123(3) . . ?
C9 N1 C8 121.4(4) . . ?
C9 N1 C13 119.0(4) . . ?
C13 N1 C8 119.6(4) . . ?
C11 C12 H12 121(3) . . ?
C13 C12 C11 121.2(4) . . ?
C13 C12 H12 118(3) . . ?
O5 C23 H23A 109.5 . . ?
O5 C23 H23B 109.5 . . ?
O5 C23 H23C 109.5 . . ?
H23A C23 H23B 109.5 . . ?
H23A C23 H23C 109.5 . . ?
H23B C23 H23C 109.5 . . ?
O5 C19 C18 124.7(4) . . ?
O5 C19 C20 115.1(4) . . ?
C18 C19 C20 120.2(4) . . ?
C19 C18 H18 120.6 . . ?
C19 C18 C17 118.8(4) . . ?
C17 C18 H18 120.6 . . ?
C18 C17 H17 118.7 . . ?
C16 C17 C18 122.5(4) . . ?
C16 C17 H17 118.7 . . ?
C17 C16 C15 118.9(4) . . ?
C17 C16 C21 118.0(4) . . ?
C21 C16 C15 123.1(4) . . ?
C16 C15 H15 116.0 . . ?
C14 C15 C16 128.0(4) . . ?
C14 C15 H15 116.0 . . ?
C15 C14 H14 117.2 . . ?
C15 C14 C11 125.5(4) . . ?
C11 C14 H14 117.2 . . ?
C12 C11 C14 119.7(4) . . ?
C12 C11 C10 116.2(4) . . ?
C10 C11 C14 124.1(4) . . ?
C9 C10 C11 120.4(4) . . ?
C9 C10 H10 119.8 . . ?
C11 C10 H10 119.8 . . ?
N1 C8 H8A 109.5 . . ?
N1 C8 H8B 109.5 . . ?
N1 C8 H8C 109.5 . . ?
H8A C8 H8B 109.5 . . ?
H8A C8 H8C 109.5 . . ?
H8B C8 H8C 109.5 . . ?
O4 C20 C19 114.3(4) . . ?
O4 C20 C21 125.7(4) . . ?
C21 C20 C19 120.0(4) . . ?
O4 C22 H22A 109.5 . . ?
O4 C22 H22B 109.5 . . ?
O4 C22 H22C 109.5 . . ?
H22A C22 H22B 109.5 . . ?
H22A C22 H22C 109.5 . . ?
H22B C22 H22C 109.5 . . ?
C16 C21 H21 119.8 . . ?
C20 C21 C16 120.4(4) . . ?
C20 C21 H21 119.8 . . ?
N1 C13 C12 121.1(4) . . ?
N1 C13 H13 119.4 . . ?
C12 C13 H13 119.4 . . ?
H1A C1 H1B 109.5 . . ?
H1A C1 H1C 109.5 . . ?
H1B C1 H1C 109.5 . . ?
C2 C1 H1A 109.5 . . ?
C2 C1 H1B 109.5 . . ?
C2 C1 H1C 109.5 . . ?
C7 C2 C1 120.7(5) . . ?
C3 C2 C1 120.8(4) . . ?
C3 C2 C7 118.5(4) . . ?
C2 C7 H7 119.7 . . ?
C6 C7 C2 120.5(4) . . ?
C6 C7 H7 119.7 . . ?
C7 C6 H6 119.6 . . ?
C7 C6 C5 120.7(4) . . ?
C5 C6 H6 119.6 . . ?
C6 C5 S1 120.6(3) . . ?
C6 C5 C4 119.3(4) . . ?
C4 C5 S1 120.0(4) . . ?
C2 C3 H3 119.3 . . ?
C2 C3 C4 121.4(4) . . ?
C4 C3 H3 119.3 . . ?
C5 C4 C3 119.5(4) . . ?
C5 C4 H4 120.3 . . ?
C3 C4 H4 120.3 . . ?

loop_
_geom_bond_atom_site_label_1
_geom_bond_atom_site_label_2
_geom_bond_distance
_geom_bond_site_symmetry_2
_geom_bond_publ_flag
S1 O3 1.451(3) . ?
S1 O1 1.454(3) . ?
S1 O2 1.448(3) . ?
S1 C5 1.782(4) . ?
O4 C20 1.366(5) . ?
O4 C22 1.431(5) . ?
O5 C23 1.428(6) . ?
O5 C19 1.366(5) . ?
C9 N1 1.340(6) . ?
C9 C10 1.357(6) . ?
C9 H9 0.88(4) . ?
N1 C8 1.481(5) . ?
N1 C13 1.345(5) . ?
C12 C11 1.391(6) . ?
C12 C13 1.360(6) . ?
C12 H12 0.91(4) . ?
C23 H23A 0.9600 . ?
C23 H23B 0.9600 . ?
C23 H23C 0.9600 . ?
C19 C18 1.376(6) . ?
C19 C20 1.411(6) . ?
C18 H18 0.9300 . ?
C18 C17 1.389(7) . ?
C17 H17 0.9300 . ?
C17 C16 1.383(6) . ?
C16 C15 1.459(6) . ?
C16 C21 1.407(6) . ?
C15 H15 0.9300 . ?
C15 C14 1.322(6) . ?
C14 H14 0.9300 . ?
C14 C11 1.467(6) . ?
C11 C10 1.395(6) . ?
C10 H10 0.9300 . ?
C8 H8A 0.9600 . ?
C8 H8B 0.9600 . ?
C8 H8C 0.9600 . ?
C20 C21 1.378(6) . ?
C22 H22A 0.9600 . ?
C22 H22B 0.9600 . ?
C22 H22C 0.9600 . ?
C21 H21 0.9300 . ?
C13 H13 0.9300 . ?
C1 H1A 0.9600 . ?
C1 H1B 0.9600 . ?
C1 H1C 0.9600 . ?
C1 C2 1.523(6) . ?
C2 C7 1.385(6) . ?
C2 C3 1.384(7) . ?
C7 H7 0.9300 . ?
C7 C6 1.384(6) . ?
C6 H6 0.9300 . ?
C6 C5 1.385(6) . ?
C5 C4 1.386(6) . ?
C3 H3 0.9300 . ?
C3 C4 1.391(6) . ?
C4 H4 0.9300 . ?

loop_
_geom_torsion_atom_site_label_1
_geom_torsion_atom_site_label_2
_geom_torsion_atom_site_label_3
_geom_torsion_atom_site_label_4
_geom_torsion
_geom_torsion_site_symmetry_1
_geom_torsion_site_symmetry_2
_geom_torsion_site_symmetry_3
_geom_torsion_site_symmetry_4
_geom_torsion_publ_flag
S1 C5 C4 C3 178.6(3) . . . . ?
O4 C20 C21 C16 179.8(4) . . . . ?
O3 S1 C5 C6 29.7(4) . . . . ?
O3 S1 C5 C4 -149.2(4) . . . . ?
O1 S1 C5 C6 149.4(4) . . . . ?
O1 S1 C5 C4 -29.5(4) . . . . ?
O2 S1 C5 C6 -90.4(4) . . . . ?
O2 S1 C5 C4 90.7(4) . . . . ?
O5 C19 C18 C17 179.9(4) . . . . ?
O5 C19 C20 O4 0.3(6) . . . . ?
O5 C19 C20 C21 -179.8(4) . . . . ?
C9 N1 C13 C12 -0.3(6) . . . . ?
N1 C9 C10 C11 0.3(7) . . . . ?
C12 C11 C10 C9 -0.3(6) . . . . ?
C23 O5 C19 C18 0.5(8) . . . . ?
C23 O5 C19 C20 -180.0(5) . . . . ?
C19 C18 C17 C16 -0.3(8) . . . . ?
C19 C20 C21 C16 -0.1(6) . . . . ?
C18 C19 C20 O4 179.9(5) . . . . ?
C18 C19 C20 C21 -0.2(7) . . . . ?
C18 C17 C16 C15 180.0(5) . . . . ?
C18 C17 C16 C21 0.0(8) . . . . ?
C17 C16 C15 C14 179.8(5) . . . . ?
C17 C16 C21 C20 0.2(7) . . . . ?
C16 C15 C14 C11 179.9(4) . . . . ?
C15 C16 C21 C20 -179.8(4) . . . . ?
C15 C14 C11 C12 -179.8(5) . . . . ?
C15 C14 C11 C10 0.3(7) . . . . ?
C14 C11 C10 C9 179.6(4) . . . . ?
C11 C12 C13 N1 0.3(7) . . . . ?
C10 C9 N1 C8 -179.8(4) . . . . ?
C10 C9 N1 C13 -0.1(7) . . . . ?
C8 N1 C13 C12 179.4(4) . . . . ?
C20 C19 C18 C17 0.4(8) . . . . ?
C22 O4 C20 C19 -180.0(4) . . . . ?
C22 O4 C20 C21 0.1(6) . . . . ?
C21 C16 C15 C14 -0.3(8) . . . . ?
C13 C12 C11 C14 -180.0(4) . . . . ?
C13 C12 C11 C10 -0.1(6) . . . . ?
C1 C2 C7 C6 178.4(4) . . . . ?
C1 C2 C3 C4 -178.0(5) . . . . ?
C2 C7 C6 C5 -0.4(7) . . . . ?
C2 C3 C4 C5 -0.2(7) . . . . ?
C7 C2 C3 C4 0.5(7) . . . . ?
C7 C6 C5 S1 -178.2(3) . . . . ?
C7 C6 C5 C4 0.7(6) . . . . ?
C6 C5 C4 C3 -0.4(6) . . . . ?
C3 C2 C7 C6 -0.2(7) . . . . ?
